data_7715562
loop_
_publ_author_name
'Beasley, Charles H.'
'Duletski, Olivia L.'
'Stankevich, Ksenia S.'
'Arulsamy, Navamoney'
'Mock, Michael T.'

_publ_section_title
;
 Catalytic dinitrogen reduction to hydrazine and ammonia using
 Cr(N<sub>2</sub>)<sub>2</sub>(diphosphine)<sub>2</sub> complexes.
;
_journal_issue 15
_journal_name_full 'Dalton transactions (Cambridge, England : 2003)'
_journal_page_first 6496
_journal_page_last 6500
_journal_paper_doi 10.1039/d4dt00702f
_journal_volume 53
_journal_year 2024
_chemical_formula_moiety 'C12 H32 Cr N4 P4'
_chemical_formula_sum 'C12 H32 Cr N4 P4'
_chemical_formula_weight 408.29
_chemical_name_common 'O2CB-084. Cr(dmpe)(N2)2. '
_space_group_crystal_system triclinic
_space_group_IT_number 2
_space_group_name_Hall '-P 1'
_space_group_name_H-M_alt 'P -1'
_atom_sites_solution_hydrogens difmap
_audit_update_record
;
2024-02-03 deposited with the CCDC.	2024-03-26 downloaded from the CCDC.
;
_cell_angle_alpha 104.558(6)
_cell_angle_beta 105.008(6)
_cell_angle_gamma 103.613(7)
_cell_formula_units_Z 1
_cell_length_a 7.4075(14)
_cell_length_b 8.6330(17)
_cell_length_c 8.9332(19)
_cell_measurement_reflns_used 3208
_cell_measurement_temperature 100.(2)
_cell_measurement_theta_max 33.1724
_cell_measurement_theta_min 2.9321
_cell_volume 505.73(18)
_computing_cell_refinement 'SAINT V8.40B (Bruker AXS LLC, 2019)'
_computing_data_collection 'Bruker Instrument Service v8.5.0.27 Release'
_computing_data_reduction 'SAINT V8.40B (Bruker AXS LLC, 2019)'
_computing_molecular_graphics 'shelXle (C.B. Huebschle, rev 1380)'
_computing_structure_refinement 'SHELXL-2019/1 (Sheldrick, 2019)'
_computing_structure_solution 'XT, VERSION 2018/2'
_diffrn_ambient_temperature 100.(2)
_diffrn_detector_area_resol_mean 7.3910
_diffrn_measured_fraction_theta_full 0.972
_diffrn_measured_fraction_theta_max 0.972
_diffrn_measurement_device 'Bruker D8 Venture'
_diffrn_radiation_type MoK\a
_diffrn_radiation_wavelength 0.71073
_diffrn_reflns_av_R_equivalents 0.0552
_diffrn_reflns_av_unetI/netI 0.0598
_diffrn_reflns_limit_h_max 10
_diffrn_reflns_limit_h_min -10
_diffrn_reflns_limit_k_max 11
_diffrn_reflns_limit_k_min -11
_diffrn_reflns_limit_l_max 12
_diffrn_reflns_limit_l_min -12
_diffrn_reflns_number 9152
_diffrn_reflns_theta_full 25.24
_diffrn_reflns_theta_max 29.58
_diffrn_reflns_theta_min 2.57
_diffrn_source_current 1.4
_diffrn_source_power 0.07
_diffrn_source_voltage 50
_exptl_absorpt_coefficient_mu 0.881
_exptl_absorpt_correction_T_max 0.93
_exptl_absorpt_correction_T_min 0.71
_exptl_absorpt_correction_type multi-scan
_exptl_absorpt_process_details
;
Krause, L., Herbst-Irmer, R., Sheldrick, G. M., Stalke, D. (2015).
"Comparison of silver and molybdenum microfocus X-ray sources for
single-crystal structure determination"
J. Appl. Cryst. 48, 3-10.
doi:10.1107/S1600576714022985
;
_exptl_crystal_colour red
_exptl_crystal_density_diffrn 1.341
_exptl_crystal_density_method 'not measured'
_exptl_crystal_description plate
_exptl_crystal_F_000 216
_exptl_crystal_size_max 0.220
_exptl_crystal_size_mid 0.140
_exptl_crystal_size_min 0.080
_refine_diff_density_max 0.480
_refine_diff_density_min -0.432
_refine_ls_extinction_method none
_refine_ls_goodness_of_fit_ref 1.067
_refine_ls_hydrogen_treatment refall
_refine_ls_matrix_type full
_refine_ls_number_parameters 162
_refine_ls_number_reflns 2749
_refine_ls_number_restraints 0
_refine_ls_restrained_S_all 1.067
_refine_ls_R_factor_all 0.0523
_refine_ls_R_factor_gt 0.0378
_refine_ls_shift/su_max 0.000
_refine_ls_shift/su_mean 0.000
_refine_ls_structure_factor_coef Fsqd
_refine_ls_weighting_details 'w=1/[\s^2^(Fo^2^)+(0.0291P)^2^] where P=(Fo^2^+2Fc^2^)/3'
_refine_ls_weighting_scheme calc
_refine_ls_wR_factor_gt 0.0720
_refine_ls_wR_factor_ref 0.0766
_reflns_Friedel_coverage 0.000
_reflns_number_gt 2200
_reflns_number_total 2749
_reflns_threshold_expression 'I > 2\s(I)'
_cod_data_source_file d4dt00702f2.cif
_cod_data_source_block mm194
_cod_depositor_comments
;
The following automatic conversions were performed:

data item '_exptl_absorpt_correction_type' value 'Multi-Scan' was
changed to 'multi-scan' in accordance with the
/home/data/users/saulius/crontab/automatic-downloads/rss-feeds/RSC/lib/dictionaries/cif_core.dic
dictionary named 'cif_core.dic' version 2.4.2 last updated on
2011-04-26.

Automatic conversion script
Id: cif_fix_values 8170 2020-07-09 18:12:32Z antanas 

 Adding full bibliography for 7715561--7715562.cif.
;
_cod_database_code 7715562

loop_
_space_group_symop_operation_xyz
'x, y, z'
'-x, -y, -z'

loop_
_atom_site_type_symbol
_atom_site_label
_atom_site_fract_x
_atom_site_fract_y
_atom_site_fract_z
_atom_site_U_iso_or_equiv
_atom_site_adp_type
_atom_site_calc_flag
_atom_site_refinement_flags_adp
_atom_site_refinement_flags_occupancy
_atom_site_refinement_flags_posn
_atom_site_occupancy
_atom_site_disorder_assembly
_atom_site_disorder_group
Cr Cr1 0.500000 0.500000 0.500000 0.01019(11) Uani d . P S 1 . .
N N1 0.6884(2) 0.39519(19) 0.46308(17) 0.0153(3) Uani d . . . 1 . .
N N2 0.7956(2) 0.3296(2) 0.4401(2) 0.0253(4) Uani d . . . 1 . .
P P1 0.40659(7) 0.31229(6) 0.62852(5) 0.01230(12) Uani d . . . 1 . .
P P2 0.26606(7) 0.29346(6) 0.26927(5) 0.01262(12) Uani d . . . 1 . .
C C1 0.5847(3) 0.2600(3) 0.7761(2) 0.0187(4) Uani d . . . 1 . .
H H1A 0.521(3) 0.156(2) 0.789(2) 0.014(5) Uiso d . . . 1 . .
H H1B 0.638(3) 0.351(3) 0.880(3) 0.033(6) Uiso d . . . 1 . .
C C2 0.2296(3) 0.3382(3) 0.7348(3) 0.0190(4) Uani d . . . 1 . .
H H2A 0.193(3) 0.247(3) 0.775(2) 0.025(6) Uiso d . . . 1 . .
H H2B 0.119(3) 0.344(3) 0.667(3) 0.025(6) Uiso d . . . 1 . .
H H2C 0.285(3) 0.437(3) 0.823(2) 0.024(6) Uiso d . . . 1 . .
H H1C 0.696(3) 0.250(3) 0.737(3) 0.030(6) Uiso d . . . 1 . .
C C3 0.2725(3) 0.0993(2) 0.4727(2) 0.0164(4) Uani d . . . 1 . .
H H3A 0.374(3) 0.059(2) 0.444(2) 0.019(5) Uiso d . . . 1 . .
H H3B 0.205(3) 0.022(2) 0.519(2) 0.021(5) Uiso d . . . 1 . .
C C4 0.1337(3) 0.1158(2) 0.3237(2) 0.0158(4) Uani d . . . 1 . .
H H4A 0.020(3) 0.142(2) 0.345(2) 0.016(5) Uiso d . . . 1 . .
H H4B 0.086(3) 0.018(2) 0.230(3) 0.020(5) Uiso d . . . 1 . .
C C5 0.0560(3) 0.3300(3) 0.1390(2) 0.0206(4) Uani d . . . 1 . .
H H5A -0.042(3) 0.226(3) 0.065(3) 0.029(6) Uiso d . . . 1 . .
H H5B 0.095(3) 0.398(3) 0.077(3) 0.034(6) Uiso d . . . 1 . .
H H5C -0.011(3) 0.383(3) 0.201(3) 0.036(7) Uiso d . . . 1 . .
C C6 0.3536(3) 0.1814(3) 0.1142(2) 0.0199(4) Uani d . . . 1 . .
H H6A 0.247(3) 0.099(3) 0.032(3) 0.030(6) Uiso d . . . 1 . .
H H6B 0.448(3) 0.137(3) 0.165(3) 0.036(6) Uiso d . . . 1 . .
H H6C 0.428(3) 0.264(3) 0.073(2) 0.028(6) Uiso d . . . 1 . .

loop_
_atom_site_aniso_label
_atom_site_aniso_U_11
_atom_site_aniso_U_22
_atom_site_aniso_U_33
_atom_site_aniso_U_12
_atom_site_aniso_U_13
_atom_site_aniso_U_23
Cr1 0.0126(2) 0.0099(2) 0.00803(19) 0.00324(16) 0.00267(15) 0.00405(15)
N1 0.0183(8) 0.0144(8) 0.0104(7) 0.0027(7) 0.0030(6) 0.0040(6)
N2 0.0244(10) 0.0251(10) 0.0252(9) 0.0093(8) 0.0064(7) 0.0073(8)
P1 0.0166(3) 0.0113(2) 0.0098(2) 0.00428(19) 0.00468(18) 0.00469(17)
P2 0.0151(2) 0.0119(2) 0.0093(2) 0.00297(18) 0.00247(18) 0.00391(18)
C1 0.0234(11) 0.0179(11) 0.0154(9) 0.0068(8) 0.0039(8) 0.0090(8)
C2 0.0217(11) 0.0198(11) 0.0180(10) 0.0067(9) 0.0098(9) 0.0073(9)
C3 0.0223(11) 0.0107(9) 0.0157(9) 0.0035(8) 0.0064(8) 0.0054(7)
C4 0.0172(10) 0.0114(9) 0.0138(9) -0.0001(8) 0.0038(8) 0.0018(7)
C5 0.0199(11) 0.0191(11) 0.0168(10) 0.0042(9) -0.0012(8) 0.0058(8)
C6 0.0230(11) 0.0193(11) 0.0139(9) 0.0047(9) 0.0061(8) 0.0017(8)

loop_
_atom_type_symbol
_atom_type_description
_atom_type_scat_dispersion_real
_atom_type_scat_dispersion_imag
_atom_type_scat_source
C C 0.0033 0.0016 'International Tables Vol C Tables 4.2.6.8 and 6.1.1.4'
H H 0.0000 0.0000 'International Tables Vol C Tables 4.2.6.8 and 6.1.1.4'
N N 0.0061 0.0033 'International Tables Vol C Tables 4.2.6.8 and 6.1.1.4'
Cr Cr 0.3209 0.6236 'International Tables Vol C Tables 4.2.6.8 and 6.1.1.4'
P P 0.1023 0.0942 'International Tables Vol C Tables 4.2.6.8 and 6.1.1.4'

loop_
_geom_angle_atom_site_label_1
_geom_angle_atom_site_label_2
_geom_angle_atom_site_label_3
_geom_angle_site_symmetry_1
_geom_angle_site_symmetry_3
_geom_angle
_geom_angle_publ_flag
N1 Cr1 N1 2_666 . 180.00(10) ?
N1 Cr1 P1 2_666 . 92.12(5) ?
N1 Cr1 P1 . . 87.88(5) ?
N1 Cr1 P1 2_666 2_666 87.88(5) ?
N1 Cr1 P1 . 2_666 92.12(5) ?
P1 Cr1 P1 . 2_666 180.000000 ?
N1 Cr1 P2 2_666 . 90.95(5) ?
N1 Cr1 P2 . . 89.05(5) ?
P1 Cr1 P2 . . 83.54(2) ?
P1 Cr1 P2 2_666 . 96.46(2) ?
N1 Cr1 P2 2_666 2_666 89.05(5) ?
N1 Cr1 P2 . 2_666 90.95(5) ?
P1 Cr1 P2 . 2_666 96.46(2) ?
P1 Cr1 P2 2_666 2_666 83.54(2) ?
P2 Cr1 P2 . 2_666 180.000000 ?
N2 N1 Cr1 . . 178.20(14) ?
C2 P1 C1 . . 100.85(10) ?
C2 P1 C3 . . 101.16(10) ?
C1 P1 C3 . . 99.87(9) ?
C2 P1 Cr1 . . 119.36(7) ?
C1 P1 Cr1 . . 122.79(7) ?
C3 P1 Cr1 . . 109.25(6) ?
C5 P2 C6 . . 101.01(10) ?
C5 P2 C4 . . 100.13(9) ?
C6 P2 C4 . . 101.20(10) ?
C5 P2 Cr1 . . 123.10(7) ?
C6 P2 Cr1 . . 117.36(7) ?
C4 P2 Cr1 . . 110.72(6) ?
C4 C3 P1 . . 109.09(13) ?
C3 C4 P2 . . 109.33(13) ?

loop_
_geom_bond_atom_site_label_1
_geom_bond_atom_site_label_2
_geom_bond_site_symmetry_2
_geom_bond_distance
_geom_bond_publ_flag
Cr1 N1 2_666 1.8862(17) ?
Cr1 N1 . 1.8862(17) ?
Cr1 P1 . 2.2895(6) ?
Cr1 P1 2_666 2.2895(6) ?
Cr1 P2 . 2.2976(6) ?
Cr1 P2 2_666 2.2976(6) ?
N1 N2 . 1.110(2) ?
P1 C2 . 1.829(2) ?
P1 C1 . 1.8334(19) ?
P1 C3 . 1.8555(19) ?
P2 C5 . 1.831(2) ?
P2 C6 . 1.834(2) ?
P2 C4 . 1.8610(19) ?
C3 C4 . 1.519(3) ?

loop_
_geom_torsion_atom_site_label_1
_geom_torsion_atom_site_label_2
_geom_torsion_atom_site_label_3
_geom_torsion_atom_site_label_4
_geom_torsion_site_symmetry_1
_geom_torsion_site_symmetry_2
_geom_torsion_site_symmetry_3
_geom_torsion_site_symmetry_4
_geom_torsion
_geom_torsion_publ_flag
P1 C3 C4 P2 . . . . 45.24(16) ?
